data_2229009
loop_
_publ_author_name
'Sheng, Liu-qing'
'Zeng, Fang'
'Chen, Fei'
'Xia, Chun-nian'

_publ_section_title
;
 (22<i>E</i>,24<i>R</i>)-5\a-Ergosta-2,22-dien-6-one
;
_journal_coeditor_code CV5027
_journal_issue 2
_journal_name_full 'Acta Crystallographica Section E'
_journal_page_first o507
_journal_paper_doi 10.1107/S1600536811002388
_journal_volume 67
_journal_year 2011
_chemical_formula_iupac 'C28 H44 O'
_chemical_formula_moiety 'C28 H44 O'
_chemical_formula_sum 'C28 H44 O'
_chemical_formula_weight 396.63
_chemical_name_systematic
;
(22<i>E</i>,24<i>R</i>)-5\a-Ergosta-2,22-dien-6-one
;
_space_group_IT_number 4
_symmetry_cell_setting monoclinic
_symmetry_space_group_name_Hall 'P 2yb'
_symmetry_space_group_name_H-M 'P 1 21 1'
_atom_sites_solution_hydrogens geom
_atom_sites_solution_primary direct
_atom_sites_solution_secondary difmap
_audit_creation_method SHELXL-97
_cell_angle_alpha 90.00
_cell_angle_beta 92.832(4)
_cell_angle_gamma 90.00
_cell_formula_units_Z 2
_cell_length_a 9.812(3)
_cell_length_b 7.578(2)
_cell_length_c 16.130(5)
_cell_measurement_reflns_used 3421
_cell_measurement_temperature 123(2)
_cell_measurement_theta_max 27.50
_cell_measurement_theta_min 3.19
_cell_volume 1197.9(6)
_computing_cell_refinement 'CrystalClear (Rigaku/MSC, 2008)'
_computing_data_collection 'CrystalClear (Rigaku/MSC, 2008)'
_computing_data_reduction 'CrystalClear (Rigaku/MSC, 2008)'
_computing_molecular_graphics 'PLATON (Spek, 2009)'
_computing_publication_material 'publCIF (Westrip, 2010)'
_computing_structure_refinement 'SHELXL97 (Sheldrick, 2008)'
_computing_structure_solution 'SHELXS97 (Sheldrick, 2008)'
_diffrn_ambient_temperature 123(2)
_diffrn_detector_area_resol_mean 28.5714
_diffrn_measured_fraction_theta_full 0.988
_diffrn_measured_fraction_theta_max 0.988
_diffrn_measurement_device_type 'Rigaku AFC10/Saturn724+'
_diffrn_measurement_method 'phi and omega scans'
_diffrn_radiation_monochromator graphite
_diffrn_radiation_source 'Rotating Anode'
_diffrn_radiation_type MoK\a
_diffrn_radiation_wavelength 0.71073
_diffrn_reflns_av_R_equivalents 0.0302
_diffrn_reflns_av_sigmaI/netI 0.0272
_diffrn_reflns_limit_h_max 12
_diffrn_reflns_limit_h_min -12
_diffrn_reflns_limit_k_max 9
_diffrn_reflns_limit_k_min -9
_diffrn_reflns_limit_l_max 20
_diffrn_reflns_limit_l_min -20
_diffrn_reflns_number 10906
_diffrn_reflns_theta_full 27.48
_diffrn_reflns_theta_max 27.48
_diffrn_reflns_theta_min 3.19
_diffrn_standards_decay_% 0
_diffrn_standards_interval_count 0
_diffrn_standards_interval_time 0
_diffrn_standards_number 0
_exptl_absorpt_coefficient_mu 0.064
_exptl_absorpt_correction_type none
_exptl_crystal_colour colourless
_exptl_crystal_density_diffrn 1.100
_exptl_crystal_density_method 'not measured'
_exptl_crystal_description block
_exptl_crystal_F_000 440
_exptl_crystal_size_max 0.58
_exptl_crystal_size_mid 0.34
_exptl_crystal_size_min 0.33
_refine_diff_density_max 0.287
_refine_diff_density_min -0.140
_refine_ls_extinction_method none
_refine_ls_goodness_of_fit_ref 1.028
_refine_ls_hydrogen_treatment constr
_refine_ls_matrix_type full
_refine_ls_number_parameters 268
_refine_ls_number_reflns 2908
_refine_ls_number_restraints 1
_refine_ls_restrained_S_all 1.028
_refine_ls_R_factor_all 0.0478
_refine_ls_R_factor_gt 0.0416
_refine_ls_shift/su_max 0.000
_refine_ls_shift/su_mean 0.000
_refine_ls_structure_factor_coef Fsqd
_refine_ls_weighting_details 'calc w=1/[\s^2^(Fo^2^)+(0.0346P)^2^+0.2960P] where P=(Fo^2^+2Fc^2^)/3'
_refine_ls_weighting_scheme calc
_refine_ls_wR_factor_gt 0.0866
_refine_ls_wR_factor_ref 0.0913
_reflns_number_gt 2598
_reflns_number_total 2908
_reflns_threshold_expression I>2sigma(I)
_cod_data_source_file cv5027.cif
_cod_data_source_block I
_cod_original_cell_volume 1197.8(6)
_cod_original_sg_symbol_H-M 'P 21'
_cod_database_code 2229009
_cod_database_fobs_code 2229009

loop_
_symmetry_equiv_pos_as_xyz
'x, y, z'
'-x, y+1/2, -z'

loop_
_atom_site_type_symbol
_atom_site_label
_atom_site_fract_x
_atom_site_fract_y
_atom_site_fract_z
_atom_site_U_iso_or_equiv
_atom_site_adp_type
_atom_site_calc_flag
_atom_site_refinement_flags
_atom_site_occupancy
_atom_site_disorder_assembly
_atom_site_disorder_group
O O1 0.41104(19) -0.0462(3) 0.15251(10) 0.0498(5) Uani d . 1 . .
C C1 0.5886(2) 0.5431(3) 0.17436(13) 0.0335(5) Uani d . 1 . .
H H1A 0.5444 0.6606 0.1729 0.040 Uiso calc R 1 . .
H H1B 0.6598 0.5438 0.2201 0.040 Uiso calc R 1 . .
C C2 0.6558(2) 0.5130(4) 0.09327(13) 0.0374(6) Uani d . 1 . .
H H2 0.7045 0.6082 0.0704 0.045 Uiso calc R 1 . .
C C3 0.6508(2) 0.3625(4) 0.05232(13) 0.0378(6) Uani d . 1 . .
H H3 0.6940 0.3562 0.0010 0.045 Uiso calc R 1 . .
C C4 0.5807(2) 0.2008(4) 0.08234(13) 0.0377(6) Uani d . 1 . .
H H4A 0.6414 0.0975 0.0768 0.045 Uiso calc R 1 . .
H H4B 0.4967 0.1797 0.0472 0.045 Uiso calc R 1 . .
C C5 0.5433(2) 0.2187(3) 0.17289(12) 0.0295(5) Uani d . 1 . .
H H5 0.6303 0.2082 0.2075 0.035 Uiso calc R 1 . .
C C6 0.4516(2) 0.0705(3) 0.19923(13) 0.0332(5) Uani d . 1 . .
C C7 0.4118(2) 0.0762(3) 0.28843(13) 0.0324(5) Uani d . 1 . .
H H7A 0.4925 0.0480 0.3253 0.039 Uiso calc R 1 . .
H H7B 0.3416 -0.0150 0.2970 0.039 Uiso calc R 1 . .
C C8 0.3559(2) 0.2571(3) 0.31218(12) 0.0258(4) Uani d . 1 . .
H H8 0.2648 0.2742 0.2826 0.031 Uiso calc R 1 . .
C C9 0.4513(2) 0.4064(3) 0.28672(11) 0.0243(4) Uani d . 1 . .
H H9 0.5407 0.3842 0.3174 0.029 Uiso calc R 1 . .
C C10 0.4813(2) 0.4025(3) 0.19277(12) 0.0269(5) Uani d . 1 . .
C C11 0.4016(2) 0.5869(3) 0.31708(12) 0.0300(5) Uani d . 1 . .
H H11A 0.3167 0.6192 0.2850 0.036 Uiso calc R 1 . .
H H11B 0.4712 0.6773 0.3060 0.036 Uiso calc R 1 . .
C C12 0.3740(2) 0.5889(3) 0.41042(12) 0.0280(5) Uani d . 1 . .
H H12A 0.4615 0.5743 0.4430 0.034 Uiso calc R 1 . .
H H12B 0.3352 0.7047 0.4250 0.034 Uiso calc R 1 . .
C C13 0.27536(19) 0.4423(3) 0.43412(11) 0.0232(4) Uani d . 1 . .
C C14 0.3378(2) 0.2678(3) 0.40546(12) 0.0233(4) Uani d . 1 . .
H H14 0.4318 0.2625 0.4323 0.028 Uiso calc R 1 . .
C C15 0.2560(2) 0.1243(3) 0.44678(14) 0.0361(5) Uani d . 1 . .
H H15A 0.3107 0.0152 0.4548 0.043 Uiso calc R 1 . .
H H15B 0.1716 0.0962 0.4132 0.043 Uiso calc R 1 . .
C C16 0.2221(2) 0.2060(3) 0.53128(13) 0.0314(5) Uani d . 1 . .
H H16A 0.2730 0.1444 0.5772 0.038 Uiso calc R 1 . .
H H16B 0.1232 0.1960 0.5400 0.038 Uiso calc R 1 . .
C C17 0.26526(19) 0.4034(3) 0.52833(11) 0.0220(4) Uani d . 1 . .
H H17 0.3596 0.4119 0.5544 0.026 Uiso calc R 1 . .
C C18 0.1323(2) 0.4742(4) 0.39396(12) 0.0391(6) Uani d . 1 . .
H H18A 0.1363 0.4695 0.3334 0.059 Uiso calc R 1 . .
H H18B 0.0994 0.5906 0.4104 0.059 Uiso calc R 1 . .
H H18C 0.0698 0.3830 0.4124 0.059 Uiso calc R 1 . .
C C19 0.3521(2) 0.4340(4) 0.13685(12) 0.0396(6) Uani d . 1 . .
H H19A 0.3116 0.5477 0.1508 0.059 Uiso calc R 1 . .
H H19B 0.2862 0.3393 0.1455 0.059 Uiso calc R 1 . .
H H19C 0.3761 0.4349 0.0786 0.059 Uiso calc R 1 . .
C C20 0.1723(2) 0.5195(3) 0.57980(12) 0.0261(4) Uani d . 1 . .
H H20 0.0767 0.5067 0.5562 0.031 Uiso calc R 1 . .
C C21 0.2101(2) 0.7153(3) 0.57749(13) 0.0337(5) Uani d . 1 . .
H H21A 0.1588 0.7797 0.6184 0.051 Uiso calc R 1 . .
H H21B 0.1876 0.7627 0.5220 0.051 Uiso calc R 1 . .
H H21C 0.3082 0.7289 0.5906 0.051 Uiso calc R 1 . .
C C22 0.17560(19) 0.4580(3) 0.66901(11) 0.0250(4) Uani d . 1 . .
H H22 0.2625 0.4501 0.6974 0.030 Uiso calc R 1 . .
C C23 0.06861(19) 0.4144(3) 0.71088(11) 0.0257(4) Uani d . 1 . .
H H23 -0.0176 0.4147 0.6813 0.031 Uiso calc R 1 . .
C C24 0.0705(2) 0.3640(3) 0.80131(12) 0.0247(4) Uani d . 1 . .
H H24 0.1667 0.3725 0.8245 0.030 Uiso calc R 1 . .
C C25 -0.0184(2) 0.4927(3) 0.85049(13) 0.0304(5) Uani d . 1 . .
H H25 -0.1156 0.4767 0.8303 0.037 Uiso calc R 1 . .
C C26 -0.0087(3) 0.4528(4) 0.94378(13) 0.0490(7) Uani d . 1 . .
H H26A 0.0863 0.4646 0.9648 0.073 Uiso calc R 1 . .
H H26B -0.0402 0.3321 0.9533 0.073 Uiso calc R 1 . .
H H26C -0.0660 0.5361 0.9729 0.073 Uiso calc R 1 . .
C C27 0.0205(3) 0.6848(3) 0.83604(15) 0.0375(6) Uani d . 1 . .
H H27A -0.0353 0.7619 0.8694 0.056 Uiso calc R 1 . .
H H27B 0.0048 0.7138 0.7771 0.056 Uiso calc R 1 . .
H H27C 0.1172 0.7021 0.8523 0.056 Uiso calc R 1 . .
C C28 0.0230(3) 0.1728(3) 0.81002(14) 0.0368(6) Uani d . 1 . .
H H28A -0.0737 0.1638 0.7922 0.055 Uiso calc R 1 . .
H H28B 0.0354 0.1360 0.8681 0.055 Uiso calc R 1 . .
H H28C 0.0769 0.0961 0.7753 0.055 Uiso calc R 1 . .

loop_
_atom_site_aniso_label
_atom_site_aniso_U_11
_atom_site_aniso_U_22
_atom_site_aniso_U_33
_atom_site_aniso_U_12
_atom_site_aniso_U_13
_atom_site_aniso_U_23
O1 0.0724(12) 0.0452(11) 0.0322(9) -0.0115(10) 0.0075(8) -0.0167(8)
C1 0.0334(11) 0.0418(14) 0.0261(11) 0.0016(10) 0.0079(9) 0.0050(9)
C2 0.0312(11) 0.0556(16) 0.0260(10) 0.0020(11) 0.0083(9) 0.0100(11)
C3 0.0304(11) 0.0628(18) 0.0207(10) 0.0059(11) 0.0053(9) 0.0023(10)
C4 0.0363(12) 0.0549(16) 0.0222(10) 0.0028(11) 0.0063(9) -0.0067(10)
C5 0.0288(11) 0.0409(13) 0.0191(9) 0.0024(10) 0.0025(8) -0.0039(9)
C6 0.0398(12) 0.0349(13) 0.0251(11) 0.0022(10) 0.0033(9) -0.0066(9)
C7 0.0399(12) 0.0311(12) 0.0268(10) -0.0042(10) 0.0072(9) -0.0064(9)
C8 0.0255(10) 0.0324(12) 0.0197(9) -0.0005(9) 0.0023(8) -0.0034(8)
C9 0.0236(9) 0.0301(11) 0.0194(9) 0.0024(9) 0.0020(7) 0.0016(8)
C10 0.0247(10) 0.0380(13) 0.0183(9) 0.0041(9) 0.0026(8) 0.0001(8)
C11 0.0364(11) 0.0296(12) 0.0249(10) 0.0058(10) 0.0104(9) 0.0054(9)
C12 0.0358(11) 0.0239(11) 0.0254(10) 0.0026(9) 0.0111(9) 0.0004(8)
C13 0.0221(9) 0.0296(11) 0.0181(8) 0.0023(8) 0.0031(7) -0.0011(8)
C14 0.0246(10) 0.0257(11) 0.0200(9) -0.0045(8) 0.0037(7) -0.0020(8)
C15 0.0452(13) 0.0335(13) 0.0307(11) -0.0161(11) 0.0128(10) -0.0080(10)
C16 0.0367(12) 0.0320(13) 0.0262(10) -0.0097(10) 0.0101(9) -0.0033(9)
C17 0.0211(9) 0.0264(11) 0.0185(9) -0.0014(8) 0.0024(7) -0.0010(8)
C18 0.0277(11) 0.0665(18) 0.0231(10) 0.0095(11) 0.0013(8) 0.0017(11)
C19 0.0307(11) 0.0685(18) 0.0196(9) 0.0104(12) 0.0023(8) 0.0052(11)
C20 0.0207(9) 0.0364(12) 0.0214(9) 0.0020(9) 0.0030(7) -0.0001(9)
C21 0.0399(12) 0.0331(12) 0.0292(11) 0.0106(10) 0.0110(9) 0.0005(9)
C22 0.0227(9) 0.0316(12) 0.0206(9) 0.0008(9) 0.0012(7) -0.0043(8)
C23 0.0254(10) 0.0306(11) 0.0211(9) 0.0010(9) 0.0009(8) -0.0015(8)
C24 0.0233(10) 0.0306(12) 0.0204(10) -0.0026(8) 0.0026(8) -0.0008(8)
C25 0.0266(10) 0.0385(13) 0.0266(10) -0.0015(9) 0.0064(8) -0.0039(9)
C26 0.0652(16) 0.0556(17) 0.0278(11) -0.0009(15) 0.0192(11) -0.0005(12)
C27 0.0403(13) 0.0354(13) 0.0374(12) 0.0047(10) 0.0066(10) -0.0054(10)
C28 0.0439(14) 0.0339(13) 0.0326(12) -0.0090(10) 0.0021(10) 0.0014(10)

loop_
_atom_type_symbol
_atom_type_description
_atom_type_scat_dispersion_real
_atom_type_scat_dispersion_imag
_atom_type_scat_source
C C 0.0033 0.0000 'International Tables Vol C Tables 4.2.6.8 and 6.1.1.4'
H H 0.0000 0.0000 'International Tables Vol C Tables 4.2.6.8 and 6.1.1.4'
O O 0.0106 0.0000 'International Tables Vol C Tables 4.2.6.8 and 6.1.1.4'

loop_
_geom_angle_atom_site_label_1
_geom_angle_atom_site_label_2
_geom_angle_atom_site_label_3
_geom_angle_site_symmetry_1
_geom_angle_site_symmetry_3
_geom_angle
_geom_angle_publ_flag
C2 C1 C10 . . 113.2(2) ?
C2 C1 H1A . . 108.9 ?
C10 C1 H1A . . 108.9 ?
C2 C1 H1B . . 108.9 ?
C10 C1 H1B . . 108.9 ?
H1A C1 H1B . . 107.7 ?
C3 C2 C1 . . 123.9(2) ?
C3 C2 H2 . . 118.0 ?
C1 C2 H2 . . 118.0 ?
C2 C3 C4 . . 123.5(2) ?
C2 C3 H3 . . 118.2 ?
C4 C3 H3 . . 118.2 ?
C3 C4 C5 . . 111.8(2) ?
C3 C4 H4A . . 109.3 ?
C5 C4 H4A . . 109.3 ?
C3 C4 H4B . . 109.3 ?
C5 C4 H4B . . 109.3 ?
H4A C4 H4B . . 107.9 ?
C6 C5 C4 . . 112.09(19) ?
C6 C5 C10 . . 111.21(16) ?
C4 C5 C10 . . 112.96(19) ?
C6 C5 H5 . . 106.7 ?
C4 C5 H5 . . 106.7 ?
C10 C5 H5 . . 106.7 ?
O1 C6 C7 . . 121.3(2) ?
O1 C6 C5 . . 123.2(2) ?
C7 C6 C5 . . 115.59(18) ?
C6 C7 C8 . . 112.10(19) ?
C6 C7 H7A . . 109.2 ?
C8 C7 H7A . . 109.2 ?
C6 C7 H7B . . 109.2 ?
C8 C7 H7B . . 109.2 ?
H7A C7 H7B . . 107.9 ?
C14 C8 C7 . . 110.76(18) ?
C14 C8 C9 . . 109.04(16) ?
C7 C8 C9 . . 111.18(16) ?
C14 C8 H8 . . 108.6 ?
C7 C8 H8 . . 108.6 ?
C9 C8 H8 . . 108.6 ?
C8 C9 C11 . . 111.22(15) ?
C8 C9 C10 . . 113.13(17) ?
C11 C9 C10 . . 113.82(17) ?
C8 C9 H9 . . 106.0 ?
C11 C9 H9 . . 106.0 ?
C10 C9 H9 . . 106.0 ?
C1 C10 C19 . . 109.40(19) ?
C1 C10 C9 . . 109.81(17) ?
C19 C10 C9 . . 112.18(15) ?
C1 C10 C5 . . 107.53(16) ?
C19 C10 C5 . . 109.67(19) ?
C9 C10 C5 . . 108.13(16) ?
C9 C11 C12 . . 113.11(18) ?
C9 C11 H11A . . 109.0 ?
C12 C11 H11A . . 109.0 ?
C9 C11 H11B . . 109.0 ?
C12 C11 H11B . . 109.0 ?
H11A C11 H11B . . 107.8 ?
C13 C12 C11 . . 112.29(18) ?
C13 C12 H12A . . 109.1 ?
C11 C12 H12A . . 109.1 ?
C13 C12 H12B . . 109.1 ?
C11 C12 H12B . . 109.1 ?
H12A C12 H12B . . 107.9 ?
C12 C13 C18 . . 110.85(19) ?
C12 C13 C14 . . 106.36(15) ?
C18 C13 C14 . . 112.21(18) ?
C12 C13 C17 . . 116.88(16) ?
C18 C13 C17 . . 109.92(15) ?
C14 C13 C17 . . 100.14(16) ?
C15 C14 C8 . . 118.85(17) ?
C15 C14 C13 . . 104.80(16) ?
C8 C14 C13 . . 114.15(17) ?
C15 C14 H14 . . 106.0 ?
C8 C14 H14 . . 106.0 ?
C13 C14 H14 . . 106.0 ?
C14 C15 C16 . . 103.90(17) ?
C14 C15 H15A . . 111.0 ?
C16 C15 H15A . . 111.0 ?
C14 C15 H15B . . 111.0 ?
C16 C15 H15B . . 111.0 ?
H15A C15 H15B . . 109.0 ?
C15 C16 C17 . . 106.68(16) ?
C15 C16 H16A . . 110.4 ?
C17 C16 H16A . . 110.4 ?
C15 C16 H16B . . 110.4 ?
C17 C16 H16B . . 110.4 ?
H16A C16 H16B . . 108.6 ?
C20 C17 C13 . . 119.12(16) ?
C20 C17 C16 . . 111.31(16) ?
C13 C17 C16 . . 104.04(16) ?
C20 C17 H17 . . 107.3 ?
C13 C17 H17 . . 107.3 ?
C16 C17 H17 . . 107.3 ?
C13 C18 H18A . . 109.5 ?
C13 C18 H18B . . 109.5 ?
H18A C18 H18B . . 109.5 ?
C13 C18 H18C . . 109.5 ?
H18A C18 H18C . . 109.5 ?
H18B C18 H18C . . 109.5 ?
C10 C19 H19A . . 109.5 ?
C10 C19 H19B . . 109.5 ?
H19A C19 H19B . . 109.5 ?
C10 C19 H19C . . 109.5 ?
H19A C19 H19C . . 109.5 ?
H19B C19 H19C . . 109.5 ?
C22 C20 C21 . . 109.17(18) ?
C22 C20 C17 . . 110.62(17) ?
C21 C20 C17 . . 112.97(17) ?
C22 C20 H20 . . 108.0 ?
C21 C20 H20 . . 108.0 ?
C17 C20 H20 . . 108.0 ?
C20 C21 H21A . . 109.5 ?
C20 C21 H21B . . 109.5 ?
H21A C21 H21B . . 109.5 ?
C20 C21 H21C . . 109.5 ?
H21A C21 H21C . . 109.5 ?
H21B C21 H21C . . 109.5 ?
C23 C22 C20 . . 125.81(18) ?
C23 C22 H22 . . 117.1 ?
C20 C22 H22 . . 117.1 ?
C22 C23 C24 . . 125.98(18) ?
C22 C23 H23 . . 117.0 ?
C24 C23 H23 . . 117.0 ?
C23 C24 C28 . . 109.84(17) ?
C23 C24 C25 . . 110.81(17) ?
C28 C24 C25 . . 111.51(17) ?
C23 C24 H24 . . 108.2 ?
C28 C24 H24 . . 108.2 ?
C25 C24 H24 . . 108.2 ?
C27 C25 C26 . . 109.5(2) ?
C27 C25 C24 . . 111.72(17) ?
C26 C25 C24 . . 111.6(2) ?
C27 C25 H25 . . 107.9 ?
C26 C25 H25 . . 107.9 ?
C24 C25 H25 . . 107.9 ?
C25 C26 H26A . . 109.5 ?
C25 C26 H26B . . 109.5 ?
H26A C26 H26B . . 109.5 ?
C25 C26 H26C . . 109.5 ?
H26A C26 H26C . . 109.5 ?
H26B C26 H26C . . 109.5 ?
C25 C27 H27A . . 109.5 ?
C25 C27 H27B . . 109.5 ?
H27A C27 H27B . . 109.5 ?
C25 C27 H27C . . 109.5 ?
H27A C27 H27C . . 109.5 ?
H27B C27 H27C . . 109.5 ?
C24 C28 H28A . . 109.5 ?
C24 C28 H28B . . 109.5 ?
H28A C28 H28B . . 109.5 ?
C24 C28 H28C . . 109.5 ?
H28A C28 H28C . . 109.5 ?
H28B C28 H28C . . 109.5 ?

loop_
_geom_bond_atom_site_label_1
_geom_bond_atom_site_label_2
_geom_bond_site_symmetry_2
_geom_bond_distance
_geom_bond_publ_flag
O1 C6 . 1.216(3) ?
C1 C2 . 1.511(3) ?
C1 C10 . 1.537(3) ?
C1 H1A . 0.9900 ?
C1 H1B . 0.9900 ?
C2 C3 . 1.318(4) ?
C2 H2 . 0.9500 ?
C3 C4 . 1.497(4) ?
C3 H3 . 0.9500 ?
C4 C5 . 1.529(3) ?
C4 H4A . 0.9900 ?
C4 H4B . 0.9900 ?
C5 C6 . 1.513(3) ?
C5 C10 . 1.559(3) ?
C5 H5 . 1.0000 ?
C6 C7 . 1.510(3) ?
C7 C8 . 1.532(3) ?
C7 H7A . 0.9900 ?
C7 H7B . 0.9900 ?
C8 C14 . 1.526(3) ?
C8 C9 . 1.537(3) ?
C8 H8 . 1.0000 ?
C9 C11 . 1.540(3) ?
C9 C10 . 1.558(2) ?
C9 H9 . 1.0000 ?
C10 C19 . 1.538(3) ?
C11 C12 . 1.543(3) ?
C11 H11A . 0.9900 ?
C11 H11B . 0.9900 ?
C12 C13 . 1.534(3) ?
C12 H12A . 0.9900 ?
C12 H12B . 0.9900 ?
C13 C18 . 1.536(3) ?
C13 C14 . 1.539(3) ?
C13 C17 . 1.556(2) ?
C14 C15 . 1.525(3) ?
C14 H14 . 1.0000 ?
C15 C16 . 1.548(3) ?
C15 H15A . 0.9900 ?
C15 H15B . 0.9900 ?
C16 C17 . 1.556(3) ?
C16 H16A . 0.9900 ?
C16 H16B . 0.9900 ?
C17 C20 . 1.539(3) ?
C17 H17 . 1.0000 ?
C18 H18A . 0.9800 ?
C18 H18B . 0.9800 ?
C18 H18C . 0.9800 ?
C19 H19A . 0.9800 ?
C19 H19B . 0.9800 ?
C19 H19C . 0.9800 ?
C20 C22 . 1.511(3) ?
C20 C21 . 1.530(3) ?
C20 H20 . 1.0000 ?
C21 H21A . 0.9800 ?
C21 H21B . 0.9800 ?
C21 H21C . 0.9800 ?
C22 C23 . 1.318(3) ?
C22 H22 . 0.9500 ?
C23 C24 . 1.507(3) ?
C23 H23 . 0.9500 ?
C24 C28 . 1.531(3) ?
C24 C25 . 1.552(3) ?
C24 H24 . 1.0000 ?
C25 C27 . 1.526(3) ?
C25 C26 . 1.533(3) ?
C25 H25 . 1.0000 ?
C26 H26A . 0.9800 ?
C26 H26B . 0.9800 ?
C26 H26C . 0.9800 ?
C27 H27A . 0.9800 ?
C27 H27B . 0.9800 ?
C27 H27C . 0.9800 ?
C28 H28A . 0.9800 ?
C28 H28B . 0.9800 ?
C28 H28C . 0.9800 ?

loop_
_geom_hbond_atom_site_label_D
_geom_hbond_atom_site_label_H
_geom_hbond_atom_site_label_A
_geom_hbond_site_symmetry_A
_geom_hbond_distance_DH
_geom_hbond_distance_HA
_geom_hbond_distance_DA
_geom_hbond_angle_DHA
C1 H1A O1 1_565 0.99 2.59 3.574(3) 173

loop_
_geom_torsion_atom_site_label_1
_geom_torsion_atom_site_label_2
_geom_torsion_atom_site_label_3
_geom_torsion_atom_site_label_4
_geom_torsion_site_symmetry_1
_geom_torsion_site_symmetry_2
_geom_torsion_site_symmetry_3
_geom_torsion_site_symmetry_4
_geom_torsion
_geom_torsion_publ_flag
C10 C1 C2 C3 . . . . -16.3(3) ?
C1 C2 C3 C4 . . . . -1.6(4) ?
C2 C3 C4 C5 . . . . -12.2(3) ?
C3 C4 C5 C6 . . . . 170.17(19) ?
C3 C4 C5 C10 . . . . 43.6(2) ?
C4 C5 C6 O1 . . . . -1.4(3) ?
C10 C5 C6 O1 . . . . 126.1(2) ?
C4 C5 C6 C7 . . . . 178.9(2) ?
C10 C5 C6 C7 . . . . -53.6(2) ?
O1 C6 C7 C8 . . . . -129.2(2) ?
C5 C6 C7 C8 . . . . 50.5(3) ?
C6 C7 C8 C14 . . . . -171.04(17) ?
C6 C7 C8 C9 . . . . -49.7(2) ?
C14 C8 C9 C11 . . . . -52.8(2) ?
C7 C8 C9 C11 . . . . -175.21(17) ?
C14 C8 C9 C10 . . . . 177.62(16) ?
C7 C8 C9 C10 . . . . 55.2(2) ?
C2 C1 C10 C19 . . . . -74.4(2) ?
C2 C1 C10 C9 . . . . 162.09(17) ?
C2 C1 C10 C5 . . . . 44.7(2) ?
C8 C9 C10 C1 . . . . -174.10(17) ?
C11 C9 C10 C1 . . . . 57.7(2) ?
C8 C9 C10 C19 . . . . 64.0(2) ?
C11 C9 C10 C19 . . . . -64.2(2) ?
C8 C9 C10 C5 . . . . -57.0(2) ?
C11 C9 C10 C5 . . . . 174.73(17) ?
C6 C5 C10 C1 . . . . 172.97(17) ?
C4 C5 C10 C1 . . . . -60.0(2) ?
C6 C5 C10 C19 . . . . -68.2(2) ?
C4 C5 C10 C19 . . . . 58.9(2) ?
C6 C5 C10 C9 . . . . 54.5(2) ?
C4 C5 C10 C9 . . . . -178.51(17) ?
C8 C9 C11 C12 . . . . 51.5(2) ?
C10 C9 C11 C12 . . . . -179.31(17) ?
C9 C11 C12 C13 . . . . -54.1(2) ?
C11 C12 C13 C18 . . . . -66.5(2) ?
C11 C12 C13 C14 . . . . 55.7(2) ?
C11 C12 C13 C17 . . . . 166.48(17) ?
C7 C8 C14 C15 . . . . -52.7(3) ?
C9 C8 C14 C15 . . . . -175.30(18) ?
C7 C8 C14 C13 . . . . -177.17(16) ?
C9 C8 C14 C13 . . . . 60.2(2) ?
C12 C13 C14 C15 . . . . 167.55(17) ?
C18 C13 C14 C15 . . . . -71.1(2) ?
C17 C13 C14 C15 . . . . 45.47(18) ?
C12 C13 C14 C8 . . . . -60.7(2) ?
C18 C13 C14 C8 . . . . 60.6(2) ?
C17 C13 C14 C8 . . . . 177.18(16) ?
C8 C14 C15 C16 . . . . -163.18(19) ?
C13 C14 C15 C16 . . . . -34.2(2) ?
C14 C15 C16 C17 . . . . 9.2(2) ?
C12 C13 C17 C20 . . . . 82.5(2) ?
C18 C13 C17 C20 . . . . -44.9(3) ?
C14 C13 C17 C20 . . . . -163.16(17) ?
C12 C13 C17 C16 . . . . -152.84(18) ?
C18 C13 C17 C16 . . . . 79.7(2) ?
C14 C13 C17 C16 . . . . -38.54(18) ?
C15 C16 C17 C20 . . . . 148.14(17) ?
C15 C16 C17 C13 . . . . 18.6(2) ?
C13 C17 C20 C22 . . . . 179.15(17) ?
C16 C17 C20 C22 . . . . 58.1(2) ?
C13 C17 C20 C21 . . . . -58.1(2) ?
C16 C17 C20 C21 . . . . -179.16(18) ?
C21 C20 C22 C23 . . . . 110.1(2) ?
C17 C20 C22 C23 . . . . -125.0(2) ?
C20 C22 C23 C24 . . . . -175.9(2) ?
C22 C23 C24 C28 . . . . -116.4(2) ?
C22 C23 C24 C25 . . . . 119.9(2) ?
C23 C24 C25 C27 . . . . -52.4(2) ?
C28 C24 C25 C27 . . . . -175.10(19) ?
C23 C24 C25 C26 . . . . -175.45(19) ?
C28 C24 C25 C26 . . . . 61.9(2) ?

loop_
_cod_related_entry_id
_cod_related_entry_database
_cod_related_entry_code
1 ChemSpider 9200875
